data_4502916
loop_
_publ_author_name
'Liu, Fu-Jing'
'Sun, Di'
'Hao, Hong-Jun'
'Huang, Rong-Bin'
'Zheng, Lan-Sun'

_publ_section_title
;
 Anion-Controlled Assembly of Silver(I)/Aminobenzonitrile Compounds:
 Syntheses, Crystal Structures, and Photoluminescence Properties
;
_journal_issue 1
_journal_name_full 'Crystal Growth &amp; Design'
_journal_page_first 354
_journal_paper_doi 10.1021/cg201159z
_journal_volume 12
_journal_year 2012
_chemical_formula_moiety 'C42 H36 Ag2 N12, 2(Cl O4)'
_chemical_formula_sum 'C42 H36 Ag2 Cl2 N12 O8 S0'
_chemical_formula_weight 1123.47
_chemical_name_systematic
; 
 ? 
;
_space_group_IT_number 14
_symmetry_cell_setting monoclinic
_symmetry_space_group_name_Hall '-P 2yn'
_symmetry_space_group_name_H-M 'P 1 21/n 1'
_atom_sites_solution_hydrogens geom
_atom_sites_solution_primary direct
_atom_sites_solution_secondary difmap
_audit_creation_method SHELXL-97
_cell_angle_alpha 90.00
_cell_angle_beta 97.10(3)
_cell_angle_gamma 90.00
_cell_formula_units_Z 2
_cell_length_a 11.632(2)
_cell_length_b 7.5766(15)
_cell_length_c 25.228(5)
_cell_measurement_reflns_used 11192
_cell_measurement_temperature 173(2)
_cell_measurement_theta_max 54.96
_cell_measurement_theta_min 6.29
_cell_volume 2206.3(7)
_computing_structure_refinement 'SHELXL-97 (Sheldrick, 1997)'
_computing_structure_solution 'SHELXS-97 (Sheldrick, 1990)'
_diffrn_ambient_temperature 173(2)
_diffrn_measured_fraction_theta_full 0.995
_diffrn_measured_fraction_theta_max 0.995
_diffrn_measurement_device_type 'Rigaku RAXIS-RAPID Imaging Plate'
_diffrn_measurement_method \w
_diffrn_radiation_monochromator graphite
_diffrn_radiation_source 'fine-focus sealed tube'
_diffrn_radiation_type MoK\a
_diffrn_radiation_wavelength 0.71073
_diffrn_reflns_av_R_equivalents 0.0719
_diffrn_reflns_av_sigmaI/netI 0.0576
_diffrn_reflns_limit_h_max 14
_diffrn_reflns_limit_h_min -14
_diffrn_reflns_limit_k_max 9
_diffrn_reflns_limit_k_min -8
_diffrn_reflns_limit_l_max 31
_diffrn_reflns_limit_l_min -30
_diffrn_reflns_number 17928
_diffrn_reflns_theta_full 26.00
_diffrn_reflns_theta_max 26.00
_diffrn_reflns_theta_min 3.14
_diffrn_standards_decay_% 0
_exptl_absorpt_coefficient_mu 1.077
_exptl_absorpt_correction_T_max 0.9000
_exptl_absorpt_correction_T_min 0.8135
_exptl_absorpt_correction_type multi-scan
_exptl_absorpt_process_details '(ABSCOR; Higashi, 1995)'
_exptl_crystal_colour colorless
_exptl_crystal_density_diffrn 1.691
_exptl_crystal_density_method 'not measured'
_exptl_crystal_description block
_exptl_crystal_F_000 1128
_exptl_crystal_size_max 0.20
_exptl_crystal_size_mid 0.20
_exptl_crystal_size_min 0.10
_refine_diff_density_max 1.343
_refine_diff_density_min -0.758
_refine_diff_density_rms 0.105
_refine_ls_extinction_method none
_refine_ls_goodness_of_fit_ref 1.086
_refine_ls_hydrogen_treatment constr
_refine_ls_matrix_type full
_refine_ls_number_parameters 298
_refine_ls_number_reflns 4318
_refine_ls_number_restraints 0
_refine_ls_restrained_S_all 1.086
_refine_ls_R_factor_all 0.0618
_refine_ls_R_factor_gt 0.0396
_refine_ls_shift/su_max 0.001
_refine_ls_shift/su_mean 0.000
_refine_ls_structure_factor_coef Fsqd
_refine_ls_weighting_details 'calc w=1/[\s^2^(Fo^2^)+(0.0327P)^2^+0.8369P] where P=(Fo^2^+2Fc^2^)/3'
_refine_ls_weighting_scheme calc
_refine_ls_wR_factor_gt 0.0799
_refine_ls_wR_factor_ref 0.0935
_reflns_number_gt 3126
_reflns_number_total 4318
_reflns_threshold_expression >2sigma(I)
_cod_data_source_file cg201159z_si_002.cif
_cod_data_source_block p2
_cod_original_cell_volume 2206.4(8)
_cod_original_sg_symbol_H-M P21/n
_cod_database_code 4502916

loop_
_symmetry_equiv_pos_as_xyz
'x, y, z'
'-x+1/2, y+1/2, -z+1/2'
'-x, -y, -z'
'x-1/2, -y-1/2, z-1/2'

loop_
_atom_site_label
_atom_site_type_symbol
_atom_site_fract_x
_atom_site_fract_y
_atom_site_fract_z
_atom_site_U_iso_or_equiv
_atom_site_adp_type
_atom_site_occupancy
_atom_site_symmetry_multiplicity
_atom_site_calc_flag
_atom_site_refinement_flags
Ag1 Ag 0.59917(3) 0.55019(4) 0.662735(11) 0.03479(12) Uani 1 1 d .
Cl1 Cl 0.61167(8) 0.04342(11) 0.75926(3) 0.0274(2) Uani 1 1 d .
N2 N 0.0825(3) 0.9671(5) 0.63504(15) 0.0510(10) Uani 1 1 d .
C6 C 0.1975(3) 0.6874(5) 0.66791(13) 0.0294(9) Uani 1 1 d .
C12 C 0.7276(3) 0.7832(4) 0.58376(13) 0.0255(8) Uani 1 1 d .
C11 C 0.6584(3) 0.8367(5) 0.53784(13) 0.0274(8) Uani 1 1 d .
H11A H 0.5848 0.8883 0.5402 0.033 Uiso 1 1 calc R
C4 C 0.2084(4) 0.3751(5) 0.67527(15) 0.0400(10) Uani 1 1 d .
H4A H 0.1742 0.2619 0.6691 0.048 Uiso 1 1 calc R
C2 C 0.3718(3) 0.5521(5) 0.71038(13) 0.0272(8) Uani 1 1 d .
N1 N 0.4886(3) 0.5649(4) 0.73316(11) 0.0324(8) Uani 1 1 d .
H1A H 0.5072 0.4736 0.7567 0.039 Uiso 1 1 calc R
H1C H 0.5013 0.6699 0.7512 0.039 Uiso 1 1 calc R
C13 C 0.8338(3) 0.7051(5) 0.57967(14) 0.0319(9) Uani 1 1 d .
H13A H 0.8810 0.6666 0.6110 0.038 Uiso 1 1 calc R
C16 C 0.6975(3) 0.8144(5) 0.48811(13) 0.0280(8) Uani 1 1 d .
C3 C 0.3197(3) 0.3880(5) 0.70072(14) 0.0351(9) Uani 1 1 d .
H3A H 0.3614 0.2838 0.7118 0.042 Uiso 1 1 calc R
C14 C 0.8713(3) 0.6832(5) 0.53016(14) 0.0344(9) Uani 1 1 d .
H14A H 0.9443 0.6294 0.5279 0.041 Uiso 1 1 calc R
C1 C 0.3100(3) 0.7046(5) 0.69402(13) 0.0293(9) Uani 1 1 d .
H1B H 0.3439 0.8178 0.7005 0.035 Uiso 1 1 calc R
C5 C 0.1456(4) 0.5239(5) 0.65861(14) 0.0349(9) Uani 1 1 d .
H5A H 0.0687 0.5144 0.6412 0.042 Uiso 1 1 calc R
C7 C 0.1333(3) 0.8446(6) 0.65013(15) 0.0359(9) Uani 1 1 d .
C15 C 0.8048(3) 0.7378(5) 0.48388(14) 0.0326(9) Uani 1 1 d .
H15A H 0.8316 0.7234 0.4501 0.039 Uiso 1 1 calc R
O4 O 0.6013(2) -0.1015(3) 0.79527(9) 0.0383(7) Uani 1 1 d .
O3 O 0.7271(2) 0.0476(4) 0.74411(10) 0.0397(7) Uani 1 1 d .
N5 N 0.6656(3) 0.2758(4) 0.64017(10) 0.0283(7) Uani 1 1 d .
H5B H 0.7199 0.2387 0.6675 0.034 Uiso 1 1 calc R
H5C H 0.6045 0.1979 0.6384 0.034 Uiso 1 1 calc R
O2 O 0.5299(2) 0.0218(4) 0.71211(9) 0.0394(7) Uani 1 1 d .
O1 O 0.5886(2) 0.2065(3) 0.78551(9) 0.0393(7) Uani 1 1 d .
N3 N 0.6877(3) 0.8034(4) 0.63443(11) 0.0324(8) Uani 1 1 d .
H3B H 0.6356 0.8953 0.6327 0.039 Uiso 1 1 calc R
H3C H 0.7494 0.8325 0.6593 0.039 Uiso 1 1 calc R
C21 C 0.6510(3) 0.3168(4) 0.54427(12) 0.0255(8) Uani 1 1 d .
H21A H 0.5750 0.3619 0.5450 0.031 Uiso 1 1 calc R
N4 N 0.5630(3) 0.9275(5) 0.40618(13) 0.0471(10) Uani 1 1 d .
C22 C 0.7159(3) 0.2627(4) 0.59134(13) 0.0249(8) Uani 1 1 d .
C23 C 0.8280(3) 0.2011(4) 0.58967(14) 0.0283(8) Uani 1 1 d .
H23A H 0.8739 0.1671 0.6218 0.034 Uiso 1 1 calc R
C25 C 0.8088(3) 0.2391(5) 0.49453(14) 0.0306(9) Uani 1 1 d .
H25A H 0.8399 0.2292 0.4616 0.037 Uiso 1 1 calc R
C26 C 0.6969(3) 0.3050(5) 0.49610(13) 0.0259(8) Uani 1 1 d .
C17 C 0.6252(3) 0.8762(5) 0.44138(14) 0.0340(9) Uani 1 1 d .
C27 C 0.6274(3) 0.3654(5) 0.44816(13) 0.0288(8) Uani 1 1 d .
C24 C 0.8732(3) 0.1888(5) 0.54174(13) 0.0298(9) Uani 1 1 d .
H24A H 0.9496 0.1451 0.5412 0.036 Uiso 1 1 calc R
N6 N 0.5682(3) 0.4154(4) 0.41161(12) 0.0384(8) Uani 1 1 d .

loop_
_atom_site_aniso_label
_atom_site_aniso_U_11
_atom_site_aniso_U_22
_atom_site_aniso_U_33
_atom_site_aniso_U_23
_atom_site_aniso_U_13
_atom_site_aniso_U_12
Ag1 0.0339(2) 0.0384(2) 0.03297(19) 0.00059(14) 0.00756(13) 0.00105(14)
Cl1 0.0273(5) 0.0323(5) 0.0215(4) 0.0031(4) -0.0007(4) 0.0012(4)
N2 0.044(2) 0.042(2) 0.062(2) -0.0060(19) -0.0084(19) 0.0101(19)
C6 0.029(2) 0.033(2) 0.0274(18) -0.0025(17) 0.0068(16) 0.0017(17)
C12 0.028(2) 0.0232(19) 0.0242(18) 0.0020(16) 0.0004(15) -0.0059(16)
C11 0.025(2) 0.026(2) 0.0312(19) -0.0022(17) 0.0036(16) 0.0001(16)
C4 0.041(3) 0.037(2) 0.042(2) -0.001(2) 0.0063(19) -0.009(2)
C2 0.024(2) 0.039(2) 0.0194(17) 0.0005(17) 0.0079(15) 0.0026(18)
N1 0.0305(19) 0.0407(19) 0.0260(16) -0.0012(14) 0.0037(14) 0.0036(15)
C13 0.027(2) 0.032(2) 0.035(2) 0.0026(18) -0.0035(17) -0.0013(17)
C16 0.029(2) 0.026(2) 0.0278(18) -0.0006(16) -0.0021(16) -0.0085(16)
C3 0.039(3) 0.032(2) 0.036(2) 0.0060(19) 0.0099(18) 0.0024(19)
C14 0.022(2) 0.038(2) 0.044(2) -0.0009(19) 0.0061(17) 0.0017(17)
C1 0.029(2) 0.032(2) 0.0266(18) -0.0057(17) 0.0046(16) -0.0022(17)
C5 0.027(2) 0.043(2) 0.034(2) -0.0018(19) 0.0033(17) -0.0001(19)
C7 0.030(2) 0.039(2) 0.038(2) -0.006(2) 0.0007(18) 0.001(2)
C15 0.036(2) 0.036(2) 0.0265(19) -0.0049(18) 0.0067(17) -0.0078(19)
O4 0.0452(18) 0.0372(16) 0.0330(14) 0.0135(12) 0.0067(13) 0.0028(13)
O3 0.0267(16) 0.0593(19) 0.0337(14) 0.0052(13) 0.0068(12) -0.0009(13)
N5 0.0316(18) 0.0293(17) 0.0235(14) 0.0004(13) 0.0014(13) 0.0010(14)
O2 0.0344(17) 0.0543(18) 0.0265(13) -0.0011(13) -0.0088(12) -0.0063(13)
O1 0.0489(18) 0.0307(15) 0.0363(14) -0.0041(12) -0.0028(13) 0.0051(13)
N3 0.040(2) 0.0292(18) 0.0281(16) -0.0005(14) 0.0033(14) -0.0020(15)
C21 0.022(2) 0.0247(19) 0.0291(19) -0.0016(16) -0.0001(15) -0.0032(15)
N4 0.047(2) 0.058(3) 0.0346(19) 0.0020(18) -0.0048(17) -0.0057(19)
C22 0.028(2) 0.0242(19) 0.0212(17) -0.0016(15) -0.0008(15) -0.0022(16)
C23 0.027(2) 0.0249(19) 0.0310(19) 0.0014(17) -0.0038(16) -0.0009(16)
C25 0.030(2) 0.031(2) 0.0309(19) -0.0019(17) 0.0045(17) -0.0014(18)
C26 0.027(2) 0.028(2) 0.0224(17) 0.0018(16) -0.0011(15) -0.0012(16)
C17 0.036(2) 0.038(2) 0.0265(19) -0.0008(19) 0.0003(17) -0.0076(19)
C27 0.027(2) 0.034(2) 0.0258(19) -0.0030(18) 0.0055(16) -0.0039(18)
C24 0.023(2) 0.032(2) 0.034(2) -0.0015(18) 0.0042(16) 0.0034(17)
N6 0.035(2) 0.053(2) 0.0264(16) 0.0026(16) 0.0020(15) 0.0061(16)

loop_
_atom_type_symbol
_atom_type_description
_atom_type_scat_dispersion_real
_atom_type_scat_dispersion_imag
_atom_type_scat_source
C C 0.0033 0.0016 'International Tables Vol C Tables 4.2.6.8 and 6.1.1.4'
H H 0.0000 0.0000 'International Tables Vol C Tables 4.2.6.8 and 6.1.1.4'
N N 0.0061 0.0033 'International Tables Vol C Tables 4.2.6.8 and 6.1.1.4'
O O 0.0106 0.0060 'International Tables Vol C Tables 4.2.6.8 and 6.1.1.4'
S S 0.1246 0.1234 'International Tables Vol C Tables 4.2.6.8 and 6.1.1.4'
Cl Cl 0.1484 0.1585 'International Tables Vol C Tables 4.2.6.8 and 6.1.1.4'
Ag Ag -0.8971 1.1015 'International Tables Vol C Tables 4.2.6.8 and 6.1.1.4'

loop_
_geom_angle_atom_site_label_1
_geom_angle_atom_site_label_2
_geom_angle_atom_site_label_3
_geom_angle
_geom_angle_site_symmetry_1
_geom_angle_site_symmetry_3
_geom_angle_publ_flag
N5 Ag1 N1 117.71(10) . . y
N5 Ag1 N3 119.40(11) . . y
N1 Ag1 N3 120.17(11) . . y
N5 Ag1 N6 99.16(10) . 3_666 y
N1 Ag1 N6 96.50(10) . 3_666 y
N3 Ag1 N6 90.94(11) . 3_666 y
N5 Ag1 O3 88.45(9) . 2_656 ?
N1 Ag1 O3 77.13(9) . 2_656 ?
N3 Ag1 O3 87.93(9) . 2_656 ?
N6 Ag1 O3 171.80(9) 3_666 2_656 ?
O2 Cl1 O4 109.68(16) . . ?
O2 Cl1 O3 109.04(16) . . ?
O4 Cl1 O3 109.72(16) . . ?
O2 Cl1 O1 109.63(16) . . ?
O4 Cl1 O1 109.21(16) . . ?
O3 Cl1 O1 109.55(17) . . ?
C5 C6 C1 121.8(4) . . ?
C5 C6 C7 119.1(3) . . ?
C1 C6 C7 119.2(3) . . ?
C13 C12 C11 119.6(3) . . ?
C13 C12 N3 120.4(3) . . ?
C11 C12 N3 119.9(3) . . ?
C12 C11 C16 119.7(3) . . ?
C12 C11 H11A 120.2 . . ?
C16 C11 H11A 120.2 . . ?
C3 C4 C5 121.0(4) . . ?
C3 C4 H4A 119.5 . . ?
C5 C4 H4A 119.5 . . ?
C3 C2 C1 119.4(3) . . ?
C3 C2 N1 120.6(3) . . ?
C1 C2 N1 119.9(3) . . ?
C2 N1 Ag1 106.4(2) . . ?
C2 N1 H1A 110.5 . . ?
Ag1 N1 H1A 110.5 . . ?
C2 N1 H1C 110.5 . . ?
Ag1 N1 H1C 110.5 . . ?
H1A N1 H1C 108.6 . . ?
C12 C13 C14 120.2(3) . . ?
C12 C13 H13A 119.9 . . ?
C14 C13 H13A 119.9 . . ?
C15 C16 C11 120.9(3) . . ?
C15 C16 C17 120.8(3) . . ?
C11 C16 C17 118.3(3) . . ?
C4 C3 C2 120.6(4) . . ?
C4 C3 H3A 119.7 . . ?
C2 C3 H3A 119.7 . . ?
C15 C14 C13 121.4(4) . . ?
C15 C14 H14A 119.3 . . ?
C13 C14 H14A 119.3 . . ?
C2 C1 C6 118.7(3) . . ?
C2 C1 H1B 120.6 . . ?
C6 C1 H1B 120.6 . . ?
C4 C5 C6 118.4(4) . . ?
C4 C5 H5A 120.8 . . ?
C6 C5 H5A 120.8 . . ?
N2 C7 C6 178.6(4) . . ?
C14 C15 C16 118.3(3) . . ?
C14 C15 H15A 120.9 . . ?
C16 C15 H15A 120.9 . . ?
Cl1 O3 Ag1 111.32(13) . 2_646 ?
C22 N5 Ag1 117.3(2) . . ?
C22 N5 H5B 108.0 . . ?
Ag1 N5 H5B 108.0 . . ?
C22 N5 H5C 108.0 . . ?
Ag1 N5 H5C 108.0 . . ?
H5B N5 H5C 107.2 . . ?
C12 N3 Ag1 113.1(2) . . ?
C12 N3 H3B 109.0 . . ?
Ag1 N3 H3B 109.0 . . ?
C12 N3 H3C 109.0 . . ?
Ag1 N3 H3C 109.0 . . ?
H3B N3 H3C 107.8 . . ?
C22 C21 C26 120.1(3) . . ?
C22 C21 H21A 120.0 . . ?
C26 C21 H21A 120.0 . . ?
C21 C22 C23 119.1(3) . . ?
C21 C22 N5 118.6(3) . . ?
C23 C22 N5 122.3(3) . . ?
C24 C23 C22 120.6(3) . . ?
C24 C23 H23A 119.7 . . ?
C22 C23 H23A 119.7 . . ?
C24 C25 C26 118.8(3) . . ?
C24 C25 H25A 120.6 . . ?
C26 C25 H25A 120.6 . . ?
C21 C26 C25 120.5(3) . . ?
C21 C26 C27 118.4(3) . . ?
C25 C26 C27 121.1(3) . . ?
N4 C17 C16 176.0(4) . . ?
N6 C27 C26 176.7(4) . . ?
C23 C24 C25 120.9(3) . . ?
C23 C24 H24A 119.6 . . ?
C25 C24 H24A 119.6 . . ?
C27 N6 Ag1 163.1(3) . 3_666 ?

loop_
_geom_bond_atom_site_label_1
_geom_bond_atom_site_label_2
_geom_bond_distance
_geom_bond_site_symmetry_2
_geom_bond_publ_flag
Ag1 N5 2.314(3) . y
Ag1 N1 2.321(3) . y
Ag1 N3 2.331(3) . y
Ag1 N6 2.544(3) 3_666 y
Ag1 O3 2.904(3) 2_656 y
Cl1 O2 1.438(2) . ?
Cl1 O4 1.439(3) . ?
Cl1 O3 1.441(3) . ?
Cl1 O1 1.443(3) . ?
N2 C7 1.140(5) . ?
C6 C5 1.385(5) . ?
C6 C1 1.397(5) . ?
C6 C7 1.448(5) . ?
C12 C13 1.385(5) . ?
C12 C11 1.387(4) . ?
C12 N3 1.421(4) . ?
C11 C16 1.397(5) . ?
C11 H11A 0.9500 . ?
C4 C3 1.376(5) . ?
C4 C5 1.380(5) . ?
C4 H4A 0.9500 . ?
C2 C3 1.391(5) . ?
C2 C1 1.395(5) . ?
C2 N1 1.411(5) . ?
N1 H1A 0.9200 . ?
N1 H1C 0.9200 . ?
C13 C14 1.383(5) . ?
C13 H13A 0.9500 . ?
C16 C15 1.392(5) . ?
C16 C17 1.440(5) . ?
C3 H3A 0.9500 . ?
C14 C15 1.382(5) . ?
C14 H14A 0.9500 . ?
C1 H1B 0.9500 . ?
C5 H5A 0.9500 . ?
C15 H15A 0.9500 . ?
O3 Ag1 2.904(3) 2_646 y
N5 C22 1.431(4) . ?
N5 H5B 0.9200 . ?
N5 H5C 0.9200 . ?
N3 H3B 0.9200 . ?
N3 H3C 0.9200 . ?
C21 C22 1.388(4) . ?
C21 C26 1.390(4) . ?
C21 H21A 0.9500 . ?
N4 C17 1.142(5) . ?
C22 C23 1.390(5) . ?
C23 C24 1.380(5) . ?
C23 H23A 0.9500 . ?
C25 C24 1.380(5) . ?
C25 C26 1.399(5) . ?
C25 H25A 0.9500 . ?
C26 C27 1.443(5) . ?
C27 N6 1.145(4) . ?
C24 H24A 0.9500 . ?
N6 Ag1 2.544(3) 3_666 ?

loop_
_geom_hbond_atom_site_label_D
_geom_hbond_atom_site_label_H
_geom_hbond_atom_site_label_A
_geom_hbond_distance_DH
_geom_hbond_distance_HA
_geom_hbond_distance_DA
_geom_hbond_angle_DHA
_geom_hbond_site_symmetry_A
N1 H1A O1 0.92 2.31 3.177(4) 156.2 .
N1 H1C O4 0.92 2.30 3.172(4) 159.0 1_565
N5 H5B O4 0.92 2.49 3.127(4) 126.8 2_656
N5 H5C N4 0.92 2.33 3.169(5) 151.7 3_666
N3 H3B O2 0.92 2.66 3.292(4) 126.9 1_565
N3 H3C O1 0.92 2.40 3.177(4) 142.4 2_656
